data_7706942
loop_
_publ_author_name
'Vos\'ahlo, Petr'
'Schulz, Ji\<r\'i'
'C\'isa\<rov\'a, Ivana'
'\<St\<epni\<cka, Petr'

_publ_section_title
;
 Cyclopalladation of a ferrocene acylphosphine and the reactivity of the
 C-H activated products.
;
_journal_issue 18
_journal_name_full 'Dalton transactions (Cambridge, England : 2003)'
_journal_page_first 6232
_journal_page_last 6244
_journal_paper_doi 10.1039/d1dt00668a
_journal_volume 50
_journal_year 2021
_chemical_formula_moiety 'C44 H44 Cl Fe N2 O P Pd, 0.5(C7 H8)'
_chemical_formula_sum 'C47.5 H48 Cl Fe N2 O P Pd'
_chemical_formula_weight 891.55
_space_group_crystal_system monoclinic
_space_group_IT_number 14
_space_group_name_Hall '-P 2ybc'
_space_group_name_H-M_alt 'P 1 21/c 1'
_atom_sites_solution_hydrogens mixed
_atom_sites_solution_primary direct
_atom_sites_solution_secondary difmap
_audit_creation_method SHELXL-2014/7
_audit_update_record
;
2021-02-17 deposited with the CCDC.	2021-03-23 downloaded from the CCDC.
;
_cell_angle_alpha 90
_cell_angle_beta 90.6290(10)
_cell_angle_gamma 90
_cell_formula_units_Z 4
_cell_length_a 18.0418(4)
_cell_length_b 10.4741(3)
_cell_length_c 21.5596(4)
_cell_measurement_reflns_used 9889
_cell_measurement_temperature 120(2)
_cell_measurement_theta_max 27.46
_cell_measurement_theta_min 2.25
_cell_volume 4073.91(17)
_computing_cell_refinement 'SAINT V8.40A (Bruker Nano, Inc., 2019)'
_computing_data_collection 'Bruker Instrument Service vV6.2.12'
_computing_data_reduction 'SAINT V8.40A (Bruker Nano, Inc., 2019)'
_computing_molecular_graphics 'PLATON (Spek, 2017)'
_computing_publication_material 'PLATON (Spek, 2017)'
_computing_structure_refinement 'SHELXL-2014/7 (Sheldrick, 2014)'
_computing_structure_solution 'SHELXT 2014/5 (Sheldrick, 2014)'
_diffrn_ambient_temperature 120(2)
_diffrn_measured_fraction_theta_full 0.990
_diffrn_measured_fraction_theta_max 0.983
_diffrn_measurement_device_type 'Bruker D8 VENTURE Kappa Duo PHOTON 1000 CMOS'
_diffrn_measurement_method '\f and \w scans'
_diffrn_radiation_monochromator 'Quazar Mo multilayer optic'
_diffrn_radiation_source 'I\mS micro-focus sealed tube'
_diffrn_radiation_type MoK\a
_diffrn_radiation_wavelength 0.71073
_diffrn_reflns_av_R_equivalents 0.0558
_diffrn_reflns_av_unetI/netI 0.0438
_diffrn_reflns_Laue_measured_fraction_full 0.990
_diffrn_reflns_Laue_measured_fraction_max 0.983
_diffrn_reflns_limit_h_max 23
_diffrn_reflns_limit_h_min -23
_diffrn_reflns_limit_k_max 13
_diffrn_reflns_limit_k_min -13
_diffrn_reflns_limit_l_max 27
_diffrn_reflns_limit_l_min -27
_diffrn_reflns_number 40502
_diffrn_reflns_point_group_measured_fraction_full 0.990
_diffrn_reflns_point_group_measured_fraction_max 0.983
_diffrn_reflns_theta_full 25.242
_diffrn_reflns_theta_max 27.491
_diffrn_reflns_theta_min 2.162
_exptl_absorpt_coefficient_mu 0.941
_exptl_absorpt_correction_T_max 0.97
_exptl_absorpt_correction_T_min 0.91
_exptl_absorpt_correction_type multi-scan
_exptl_absorpt_process_details 'SADABS-2016/2 - Bruker AXS'
_exptl_crystal_colour orange-red
_exptl_crystal_density_diffrn 1.454
_exptl_crystal_description bar
_exptl_crystal_F_000 1836
_exptl_crystal_size_max 0.31
_exptl_crystal_size_mid 0.04
_exptl_crystal_size_min 0.03
_refine_diff_density_max 0.460
_refine_diff_density_min -0.407
_refine_diff_density_rms 0.080
_refine_ls_extinction_method none
_refine_ls_goodness_of_fit_ref 1.038
_refine_ls_hydrogen_treatment constr
_refine_ls_matrix_type full
_refine_ls_number_parameters 518
_refine_ls_number_reflns 9190
_refine_ls_number_restraints 36
_refine_ls_restrained_S_all 1.040
_refine_ls_R_factor_all 0.0484
_refine_ls_R_factor_gt 0.0339
_refine_ls_shift/su_max 0.001
_refine_ls_shift/su_mean 0.000
_refine_ls_structure_factor_coef Fsqd
_refine_ls_weighting_details 'w=1/[\s^2^(Fo^2^)+(0.0193P)^2^+3.5982P] where P=(Fo^2^+2Fc^2^)/3'
_refine_ls_weighting_scheme calc
_refine_ls_wR_factor_gt 0.0644
_refine_ls_wR_factor_ref 0.0703
_reflns_Friedel_coverage 0.000
_reflns_number_gt 7530
_reflns_number_total 9190
_reflns_threshold_expression 'I > 2\s(I)'
_cod_data_source_file d1dt00668a3.cif
_cod_data_source_block pv471
_cod_depositor_comments 'Adding full bibliography for 7706929--7706948.cif.'
_cod_original_sg_symbol_H-M 'P 21/c'
_cod_original_formula_sum 'C47.50 H48 Cl Fe N2 O P Pd'
_cod_database_code 7706942
_shelx_shelxl_version_number 2014/7
_shelx_space_group_comment
;
The symmetry employed for this shelxl refinement is uniquely defined
by the following loop, which should always be used as a source of
symmetry information in preference to the above space-group names.
They are only intended as comments.
;
_shelx_estimated_absorpt_t_min 0.759
_shelx_estimated_absorpt_t_max 0.972

loop_
_space_group_symop_operation_xyz
'x, y, z'
'-x, y+1/2, -z+1/2'
'-x, -y, -z'
'x, -y-1/2, z-1/2'

loop_
_atom_site_label
_atom_site_type_symbol
_atom_site_fract_x
_atom_site_fract_y
_atom_site_fract_z
_atom_site_U_iso_or_equiv
_atom_site_adp_type
_atom_site_occupancy
_atom_site_site_symmetry_order
_atom_site_calc_flag
_atom_site_refinement_flags_posn
_atom_site_refinement_flags_adp
_atom_site_refinement_flags_occupancy
_atom_site_disorder_assembly
_atom_site_disorder_group
Pd1 Pd 0.70340(2) 0.71863(2) 0.63248(2) 0.01418(5) Uani 1 1 d . . . . .
Cl1 Cl 0.70509(4) 0.54553(7) 0.56027(3) 0.02593(15) Uani 1 1 d . . . . .
Fe1 Fe 0.79812(2) 0.87453(4) 0.76114(2) 0.01681(8) Uani 1 1 d . . . . .
P1 P 0.70381(3) 0.57005(6) 0.70862(3) 0.01424(13) Uani 1 1 d . . . . .
O1 O 0.67594(10) 0.6145(2) 0.83267(8) 0.0255(4) Uani 1 1 d . . . . .
N1 N 0.73183(11) 0.9420(2) 0.53903(9) 0.0216(5) Uani 1 1 d . . . . .
N2 N 0.62041(11) 0.8672(2) 0.53527(9) 0.0202(5) Uani 1 1 d . . . . .
C1 C 0.69545(12) 0.7971(3) 0.76816(10) 0.0165(5) Uani 1 1 d . . . . .
C2 C 0.70634(12) 0.8403(3) 0.70451(10) 0.0163(5) Uani 1 1 d . . . . .
C3 C 0.72045(13) 0.9733(3) 0.70946(11) 0.0200(5) Uani 1 1 d . . . . .
H3 H 0.7297 1.0286 0.6755 0.024 Uiso 1 1 calc R U . . .
C4 C 0.71869(13) 1.0118(3) 0.77305(11) 0.0224(6) Uani 1 1 d . . . . .
H4 H 0.7263 1.0961 0.7881 0.027 Uiso 1 1 calc R U . . .
C5 C 0.70366(13) 0.9031(3) 0.80983(11) 0.0202(5) Uani 1 1 d . . . . .
H5 H 0.6998 0.9008 0.8537 0.024 Uiso 1 1 calc R U . . .
C6 C 0.87955(14) 0.7419(3) 0.78014(13) 0.0296(7) Uani 1 1 d . . . . .
H6 H 0.8724 0.6539 0.7889 0.036 Uiso 1 1 calc R U . . .
C7 C 0.88975(14) 0.7966(4) 0.72069(13) 0.0341(8) Uani 1 1 d . . . . .
H7 H 0.8905 0.7514 0.6825 0.041 Uiso 1 1 calc R U . . .
C8 C 0.89865(14) 0.9291(3) 0.72786(13) 0.0348(8) Uani 1 1 d . . . . .
H8 H 0.9064 0.9889 0.6954 0.042 Uiso 1 1 calc R U . . .
C9 C 0.89400(14) 0.9579(3) 0.79216(13) 0.0294(7) Uani 1 1 d . . . . .
H9 H 0.8983 1.0403 0.8103 0.035 Uiso 1 1 calc R U . . .
C10 C 0.88196(14) 0.8429(3) 0.82427(12) 0.0272(6) Uani 1 1 d . . . . .
H10 H 0.8764 0.8342 0.8678 0.033 Uiso 1 1 calc R U . . .
C11 C 0.68968(12) 0.6628(3) 0.78260(11) 0.0171(5) Uani 1 1 d . . . . .
C12 C 0.62515(12) 0.4626(3) 0.70669(10) 0.0158(5) Uani 1 1 d . . . . .
C13 C 0.63035(14) 0.3322(3) 0.71671(11) 0.0208(5) Uani 1 1 d . . . . .
H13 H 0.6774 0.2942 0.7243 0.025 Uiso 1 1 calc R U . . .
C14 C 0.56700(14) 0.2570(3) 0.71565(11) 0.0250(6) Uani 1 1 d . . . . .
H14 H 0.5707 0.1678 0.7229 0.030 Uiso 1 1 calc R U . . .
C15 C 0.49864(14) 0.3116(3) 0.70405(12) 0.0270(6) Uani 1 1 d . . . . .
H15 H 0.4554 0.2598 0.7035 0.032 Uiso 1 1 calc R U . . .
C16 C 0.49287(14) 0.4412(3) 0.69317(12) 0.0257(6) Uani 1 1 d . . . . .
H16 H 0.4457 0.4782 0.6852 0.031 Uiso 1 1 calc R U . . .
C17 C 0.55555(13) 0.5173(3) 0.69386(11) 0.0203(5) Uani 1 1 d . . . . .
H17 H 0.5515 0.6061 0.6857 0.024 Uiso 1 1 calc R U . . .
C18 C 0.78385(13) 0.4716(3) 0.72723(11) 0.0202(5) Uani 1 1 d . . . . .
C19 C 0.84269(13) 0.4659(3) 0.68642(13) 0.0261(6) Uani 1 1 d . . . . .
H19 H 0.8405 0.5108 0.6482 0.031 Uiso 1 1 calc R U . . .
C20 C 0.90505(15) 0.3938(3) 0.70195(16) 0.0385(8) Uani 1 1 d . . . . .
H20 H 0.9457 0.3909 0.6743 0.046 Uiso 1 1 calc R U . . .
C21 C 0.90844(16) 0.3270(3) 0.75669(17) 0.0444(9) Uani 1 1 d . . . . .
H21 H 0.9510 0.2773 0.7665 0.053 Uiso 1 1 calc R U . . .
C22 C 0.85030(16) 0.3317(3) 0.79739(16) 0.0392(8) Uani 1 1 d . . . . .
H22 H 0.8527 0.2851 0.8352 0.047 Uiso 1 1 calc R U . . .
C23 C 0.78803(15) 0.4048(3) 0.78326(13) 0.0276(6) Uani 1 1 d . . . . .
H23 H 0.7483 0.4093 0.8117 0.033 Uiso 1 1 calc R U . . .
C31 C 0.68568(13) 0.8573(3) 0.56484(10) 0.0172(5) Uani 1 1 d . . . . .
C32 C 0.70008(15) 1.0020(3) 0.48229(12) 0.0292(7) Uani 1 1 d . . . . .
H32A H 0.7207 0.9637 0.4442 0.035 Uiso 1 1 calc R U . . .
H32B H 0.7088 1.0953 0.4818 0.035 Uiso 1 1 calc R U . . .
C33 C 0.61858(15) 0.9714(3) 0.48876(12) 0.0261(6) Uani 1 1 d . . . . .
H33A H 0.5905 1.0461 0.5040 0.031 Uiso 1 1 calc R U . . .
H33B H 0.5966 0.9422 0.4489 0.031 Uiso 1 1 calc R U . . .
C34 C 0.80872(14) 0.9653(3) 0.55340(11) 0.0216(6) Uani 1 1 d . . . . .
C35 C 0.82895(15) 1.0848(3) 0.57672(11) 0.0257(6) Uani 1 1 d . . . . .
C36 C 0.90431(16) 1.1067(3) 0.58882(12) 0.0317(7) Uani 1 1 d . . . . .
H36 H 0.9193 1.1878 0.6042 0.038 Uiso 1 1 calc R U . . .
C37 C 0.95780(15) 1.0140(3) 0.57916(12) 0.0312(7) Uani 1 1 d . . . . .
C38 C 0.93603(15) 0.8993(3) 0.55337(12) 0.0298(7) Uani 1 1 d . . . . .
H38 H 0.9726 0.8364 0.5452 0.036 Uiso 1 1 calc R U . . .
C39 C 0.86184(14) 0.8728(3) 0.53892(11) 0.0241(6) Uani 1 1 d . . . . .
C40 C 0.77393(17) 1.1902(3) 0.58842(14) 0.0360(7) Uani 1 1 d . . . . .
H40A H 0.7770 1.2539 0.5552 0.054 Uiso 1 1 calc R U . . .
H40B H 0.7852 1.2308 0.6284 0.054 Uiso 1 1 calc R U . . .
H40C H 0.7238 1.1544 0.5892 0.054 Uiso 1 1 calc R U . . .
C41 C 1.03788(16) 1.0374(4) 0.59770(14) 0.0430(9) Uani 1 1 d . . . . .
H41A H 1.0459 1.0102 0.6408 0.065 Uiso 1 1 calc R U . . .
H41B H 1.0491 1.1286 0.5939 0.065 Uiso 1 1 calc R U . . .
H41C H 1.0704 0.9885 0.5704 0.065 Uiso 1 1 calc R U . . .
C42 C 0.84176(17) 0.7526(3) 0.50495(15) 0.0386(8) Uani 1 1 d . . . . .
H42A H 0.8866 0.7142 0.4878 0.058 Uiso 1 1 calc R U . . .
H42B H 0.8069 0.7727 0.4711 0.058 Uiso 1 1 calc R U . . .
H42C H 0.8186 0.6925 0.5337 0.058 Uiso 1 1 calc R U . . .
C43 C 0.55113(13) 0.8066(3) 0.54963(11) 0.0188(5) Uani 1 1 d . . . . .
C44 C 0.50909(14) 0.8520(3) 0.59912(11) 0.0198(5) Uani 1 1 d . . . . .
C45 C 0.43909(14) 0.7996(3) 0.60802(11) 0.0222(6) Uani 1 1 d . . . . .
H45 H 0.4107 0.8265 0.6425 0.027 Uiso 1 1 calc R U . . .
C46 C 0.40973(14) 0.7086(3) 0.56754(11) 0.0219(5) Uani 1 1 d . . . . .
C47 C 0.45236(14) 0.6679(3) 0.51780(11) 0.0221(6) Uani 1 1 d . . . . .
H47 H 0.4325 0.6064 0.4898 0.027 Uiso 1 1 calc R U . . .
C48 C 0.52325(14) 0.7153(3) 0.50829(11) 0.0209(5) Uani 1 1 d . . . . .
C49 C 0.53539(15) 0.9600(3) 0.64011(12) 0.0274(6) Uani 1 1 d . . . . .
H49A H 0.4940 0.9911 0.6650 0.041 Uiso 1 1 calc R U . . .
H49B H 0.5541 1.0296 0.6143 0.041 Uiso 1 1 calc R U . . .
H49C H 0.5751 0.9293 0.6677 0.041 Uiso 1 1 calc R U . . .
C50 C 0.33240(15) 0.6576(3) 0.57662(13) 0.0300(7) Uani 1 1 d . . . . .
H50A H 0.3351 0.5741 0.5970 0.045 Uiso 1 1 calc R U . . .
H50B H 0.3075 0.6486 0.5362 0.045 Uiso 1 1 calc R U . . .
H50C H 0.3043 0.7169 0.6025 0.045 Uiso 1 1 calc R U . . .
C51 C 0.56850(15) 0.6699(3) 0.45390(12) 0.0271(6) Uani 1 1 d . . . . .
H51A H 0.5453 0.5939 0.4357 0.041 Uiso 1 1 calc R U . . .
H51B H 0.6188 0.6489 0.4681 0.041 Uiso 1 1 calc R U . . .
H51C H 0.5707 0.7376 0.4226 0.041 Uiso 1 1 calc R U . . .
C1T C 1.0450(3) 0.5590(7) 0.5198(3) 0.046(2) Uani 0.5 1 d G U P A 2
C2T C 1.0523(3) 0.5224(7) 0.4582(3) 0.054(2) Uani 0.5 1 d G U P A 2
H2T H 1.0950 0.5469 0.4356 0.065 Uiso 0.5 1 d R U P A 2
C3T C 0.9971(4) 0.4501(7) 0.4295(2) 0.061(3) Uani 0.5 1 d G U P A 2
H3T H 1.0021 0.4251 0.3874 0.074 Uiso 0.5 1 d R U P A 2
C4T C 0.9347(3) 0.4144(7) 0.4625(3) 0.058(3) Uani 0.5 1 d G U P A 2
H4T H 0.8970 0.3650 0.4428 0.069 Uiso 0.5 1 d R U P A 2
C5T C 0.9274(3) 0.4510(7) 0.5241(3) 0.063(3) Uani 0.5 1 d G U P A 2
H5T H 0.8847 0.4265 0.5466 0.076 Uiso 0.5 1 d R U P A 2
C6T C 0.9826(4) 0.5233(7) 0.5527(2) 0.061(3) Uani 0.5 1 d G U P A 2
H6T H 0.9776 0.5483 0.5948 0.074 Uiso 0.5 1 d R U P A 2
C7T C 1.1086(5) 0.6373(9) 0.5488(4) 0.062(2) Uani 0.5 1 d . . P A 2
H7T1 H 1.1211 0.6946 0.5146 0.094 Uiso 0.5 1 d R U P A 2
H7T2 H 1.1507 0.5809 0.5578 0.094 Uiso 0.5 1 d R U P A 2
H7T3 H 1.0972 0.6879 0.5858 0.094 Uiso 0.5 1 d R U P A 2

loop_
_atom_site_aniso_label
_atom_site_aniso_U_11
_atom_site_aniso_U_22
_atom_site_aniso_U_33
_atom_site_aniso_U_23
_atom_site_aniso_U_13
_atom_site_aniso_U_12
Pd1 0.01753(9) 0.01217(10) 0.01279(8) 0.00125(7) -0.00171(6) -0.00232(8)
Cl1 0.0380(3) 0.0195(4) 0.0203(3) -0.0048(3) 0.0003(3) -0.0057(3)
Fe1 0.01829(17) 0.0170(2) 0.01513(16) 0.00032(14) -0.00274(13) -0.00258(14)
P1 0.0153(3) 0.0117(3) 0.0157(3) 0.0011(2) -0.0007(2) -0.0006(2)
O1 0.0356(10) 0.0241(12) 0.0168(8) 0.0024(8) 0.0038(7) -0.0031(9)
N1 0.0264(11) 0.0199(13) 0.0185(10) 0.0066(9) -0.0036(8) -0.0073(9)
N2 0.0260(11) 0.0183(13) 0.0160(10) 0.0071(9) -0.0052(8) -0.0044(9)
C1 0.0138(10) 0.0182(15) 0.0173(11) -0.0012(10) -0.0006(9) 0.0005(10)
C2 0.0134(10) 0.0168(14) 0.0187(11) 0.0000(10) -0.0033(9) 0.0004(9)
C3 0.0242(12) 0.0149(15) 0.0209(12) 0.0020(10) -0.0044(10) 0.0010(10)
C4 0.0268(13) 0.0136(15) 0.0269(13) -0.0054(11) -0.0010(10) 0.0013(11)
C5 0.0220(12) 0.0194(16) 0.0192(12) -0.0030(10) 0.0009(10) 0.0013(10)
C6 0.0223(13) 0.0222(18) 0.0442(16) 0.0002(13) -0.0094(12) 0.0013(11)
C7 0.0190(13) 0.054(2) 0.0289(14) -0.0108(14) -0.0033(11) 0.0023(14)
C8 0.0194(13) 0.053(2) 0.0323(15) 0.0159(15) -0.0034(11) -0.0089(13)
C9 0.0252(13) 0.0257(18) 0.0370(15) -0.0001(13) -0.0139(12) -0.0098(12)
C10 0.0261(13) 0.0337(19) 0.0216(13) 0.0045(12) -0.0080(11) -0.0037(12)
C11 0.0136(11) 0.0189(15) 0.0188(11) -0.0004(10) 0.0000(9) 0.0011(10)
C12 0.0185(11) 0.0155(14) 0.0133(10) -0.0008(9) 0.0004(9) -0.0025(10)
C13 0.0210(12) 0.0179(15) 0.0235(12) 0.0001(10) -0.0020(10) -0.0009(10)
C14 0.0329(14) 0.0188(17) 0.0233(13) 0.0006(11) 0.0004(11) -0.0101(11)
C15 0.0230(13) 0.0324(19) 0.0255(13) -0.0042(12) 0.0020(10) -0.0128(12)
C16 0.0190(12) 0.0351(19) 0.0230(13) -0.0041(12) -0.0004(10) -0.0018(12)
C17 0.0198(12) 0.0202(16) 0.0210(12) 0.0005(10) -0.0009(10) 0.0005(10)
C18 0.0196(12) 0.0132(14) 0.0278(13) -0.0019(11) -0.0050(10) 0.0008(10)
C19 0.0204(12) 0.0201(16) 0.0377(15) -0.0064(12) -0.0004(11) -0.0021(11)
C20 0.0204(13) 0.029(2) 0.066(2) -0.0163(16) 0.0011(13) 0.0005(13)
C21 0.0260(15) 0.030(2) 0.077(2) -0.0040(18) -0.0210(16) 0.0076(14)
C22 0.0332(16) 0.029(2) 0.0553(19) 0.0107(15) -0.0184(14) 0.0020(14)
C23 0.0264(13) 0.0201(16) 0.0361(15) 0.0050(12) -0.0088(11) -0.0005(11)
C31 0.0248(12) 0.0133(14) 0.0136(11) -0.0020(9) -0.0020(9) -0.0025(10)
C32 0.0359(15) 0.0286(18) 0.0229(13) 0.0115(12) -0.0070(11) -0.0084(13)
C33 0.0339(14) 0.0210(16) 0.0234(12) 0.0100(11) -0.0069(11) -0.0028(12)
C34 0.0272(13) 0.0214(16) 0.0162(11) 0.0045(10) -0.0012(10) -0.0107(11)
C35 0.0360(14) 0.0209(16) 0.0203(12) 0.0059(11) -0.0008(11) -0.0088(12)
C36 0.0457(17) 0.0288(19) 0.0206(13) 0.0052(12) -0.0064(12) -0.0202(14)
C37 0.0333(15) 0.040(2) 0.0201(12) 0.0077(13) -0.0026(11) -0.0136(14)
C38 0.0296(14) 0.035(2) 0.0253(13) 0.0044(12) 0.0024(11) -0.0052(13)
C39 0.0273(13) 0.0245(17) 0.0206(12) 0.0023(11) 0.0039(10) -0.0091(12)
C40 0.0517(18) 0.0189(18) 0.0374(16) 0.0048(13) -0.0006(14) -0.0096(14)
C41 0.0371(16) 0.062(3) 0.0294(15) 0.0099(16) -0.0062(13) -0.0194(17)
C42 0.0359(16) 0.035(2) 0.0448(17) -0.0107(15) 0.0135(14) -0.0093(14)
C43 0.0231(12) 0.0148(15) 0.0184(11) 0.0042(10) -0.0053(9) -0.0024(10)
C44 0.0277(13) 0.0156(15) 0.0160(11) 0.0013(10) -0.0072(10) 0.0016(11)
C45 0.0273(13) 0.0221(17) 0.0172(11) 0.0045(10) -0.0007(10) 0.0021(11)
C46 0.0275(13) 0.0176(15) 0.0206(12) 0.0075(11) -0.0033(10) -0.0018(11)
C47 0.0316(14) 0.0139(14) 0.0207(12) 0.0014(10) -0.0065(10) -0.0038(11)
C48 0.0295(13) 0.0173(15) 0.0159(11) 0.0017(10) -0.0036(10) 0.0002(11)
C49 0.0315(14) 0.0261(18) 0.0244(13) -0.0057(12) -0.0053(11) -0.0001(12)
C50 0.0341(15) 0.0244(18) 0.0315(14) 0.0062(12) 0.0013(12) -0.0070(13)
C51 0.0340(14) 0.0252(17) 0.0221(13) -0.0031(11) -0.0013(11) -0.0034(12)
C1T 0.058(4) 0.043(4) 0.037(4) 0.007(3) -0.001(3) 0.016(3)
C2T 0.048(4) 0.067(5) 0.047(4) 0.002(4) 0.003(3) 0.011(4)
C3T 0.057(4) 0.066(5) 0.061(4) 0.004(4) 0.000(4) 0.004(4)
C4T 0.060(4) 0.053(5) 0.059(5) 0.006(4) -0.009(4) 0.002(4)
C5T 0.066(5) 0.060(5) 0.063(5) 0.006(4) 0.018(4) -0.006(4)
C6T 0.064(5) 0.061(5) 0.060(4) 0.001(4) 0.018(4) -0.018(4)
C7T 0.072(5) 0.069(7) 0.046(4) 0.018(4) -0.005(4) -0.015(5)

loop_
_atom_type_symbol
_atom_type_description
_atom_type_scat_dispersion_real
_atom_type_scat_dispersion_imag
_atom_type_scat_source
C C 0.0033 0.0016 'International Tables Vol C Tables 4.2.6.8 and 6.1.1.4'
H H 0.0000 0.0000 'International Tables Vol C Tables 4.2.6.8 and 6.1.1.4'
Cl Cl 0.1484 0.1585 'International Tables Vol C Tables 4.2.6.8 and 6.1.1.4'
Fe Fe 0.3463 0.8444 'International Tables Vol C Tables 4.2.6.8 and 6.1.1.4'
N N 0.0061 0.0033 'International Tables Vol C Tables 4.2.6.8 and 6.1.1.4'
O O 0.0106 0.0060 'International Tables Vol C Tables 4.2.6.8 and 6.1.1.4'
P P 0.1023 0.0942 'International Tables Vol C Tables 4.2.6.8 and 6.1.1.4'
Pd Pd -0.9988 1.0072 'International Tables Vol C Tables 4.2.6.8 and 6.1.1.4'

loop_
_geom_angle_atom_site_label_1
_geom_angle_atom_site_label_2
_geom_angle_atom_site_label_3
_geom_angle
_geom_angle_site_symmetry_1
_geom_angle_site_symmetry_3
_geom_angle_publ_flag
C2 Pd1 C31 95.84(10) . . ?
C2 Pd1 P1 82.84(7) . . ?
C31 Pd1 P1 171.22(7) . . ?
C2 Pd1 Cl1 169.78(7) . . ?
C31 Pd1 Cl1 94.36(7) . . ?
P1 Pd1 Cl1 87.18(2) . . ?
C1 Fe1 C5 41.37(10) . . ?
C1 Fe1 C8 162.60(11) . . ?
C5 Fe1 C8 153.37(13) . . ?
C1 Fe1 C9 156.40(10) . . ?
C5 Fe1 C9 118.64(11) . . ?
C8 Fe1 C9 40.77(11) . . ?
C1 Fe1 C7 127.90(12) . . ?
C5 Fe1 C7 164.53(13) . . ?
C8 Fe1 C7 40.23(13) . . ?
C9 Fe1 C7 67.99(12) . . ?
C1 Fe1 C4 68.33(11) . . ?
C5 Fe1 C4 40.57(10) . . ?
C8 Fe1 C4 118.27(13) . . ?
C9 Fe1 C4 104.48(12) . . ?
C7 Fe1 C4 154.52(13) . . ?
C1 Fe1 C10 123.58(10) . . ?
C5 Fe1 C10 107.30(10) . . ?
C8 Fe1 C10 68.07(11) . . ?
C9 Fe1 C10 40.21(11) . . ?
C7 Fe1 C10 67.98(11) . . ?
C4 Fe1 C10 122.84(11) . . ?
C1 Fe1 C3 67.97(10) . . ?
C5 Fe1 C3 68.67(10) . . ?
C8 Fe1 C3 105.74(11) . . ?
C9 Fe1 C3 122.07(12) . . ?
C7 Fe1 C3 121.18(11) . . ?
C4 Fe1 C3 40.74(9) . . ?
C10 Fe1 C3 158.89(12) . . ?
C1 Fe1 C6 111.41(11) . . ?
C5 Fe1 C6 126.62(11) . . ?
C8 Fe1 C6 67.91(13) . . ?
C9 Fe1 C6 67.91(12) . . ?
C7 Fe1 C6 40.38(12) . . ?
C4 Fe1 C6 161.27(11) . . ?
C10 Fe1 C6 40.52(11) . . ?
C3 Fe1 C6 157.81(11) . . ?
C1 Fe1 C2 41.63(9) . . ?
C5 Fe1 C2 70.23(9) . . ?
C8 Fe1 C2 123.21(10) . . ?
C9 Fe1 C2 158.81(11) . . ?
C7 Fe1 C2 108.84(10) . . ?
C4 Fe1 C2 68.94(10) . . ?
C10 Fe1 C2 159.95(12) . . ?
C3 Fe1 C2 40.15(10) . . ?
C6 Fe1 C2 124.21(11) . . ?
C12 P1 C18 105.86(12) . . ?
C12 P1 C11 103.08(11) . . ?
C18 P1 C11 102.71(11) . . ?
C12 P1 Pd1 114.49(8) . . ?
C18 P1 Pd1 123.19(9) . . ?
C11 P1 Pd1 105.05(9) . . ?
C31 N1 C34 128.6(2) . . ?
C31 N1 C32 112.7(2) . . ?
C34 N1 C32 117.9(2) . . ?
C31 N2 C43 128.8(2) . . ?
C31 N2 C33 113.1(2) . . ?
C43 N2 C33 117.23(19) . . ?
C5 C1 C11 128.7(2) . . ?
C5 C1 C2 109.5(2) . . ?
C11 C1 C2 121.0(2) . . ?
C5 C1 Fe1 69.47(14) . . ?
C11 C1 Fe1 118.25(16) . . ?
C2 C1 Fe1 70.96(13) . . ?
C3 C2 C1 105.0(2) . . ?
C3 C2 Pd1 133.11(18) . . ?
C1 C2 Pd1 121.83(19) . . ?
C3 C2 Fe1 69.23(13) . . ?
C1 C2 Fe1 67.41(12) . . ?
Pd1 C2 Fe1 125.31(12) . . ?
C2 C3 C4 110.0(2) . . ?
C2 C3 Fe1 70.63(14) . . ?
C4 C3 Fe1 69.20(14) . . ?
C2 C3 H3 125.0 . . ?
C4 C3 H3 125.0 . . ?
Fe1 C3 H3 126.8 . . ?
C5 C4 C3 108.5(2) . . ?
C5 C4 Fe1 69.17(15) . . ?
C3 C4 Fe1 70.06(15) . . ?
C5 C4 H4 125.8 . . ?
C3 C4 H4 125.8 . . ?
Fe1 C4 H4 126.6 . . ?
C4 C5 C1 106.9(2) . . ?
C4 C5 Fe1 70.26(14) . . ?
C1 C5 Fe1 69.16(13) . . ?
C4 C5 H5 126.6 . . ?
C1 C5 H5 126.6 . . ?
Fe1 C5 H5 125.6 . . ?
C7 C6 C10 107.5(3) . . ?
C7 C6 Fe1 69.33(16) . . ?
C10 C6 Fe1 69.39(16) . . ?
C7 C6 H6 126.3 . . ?
C10 C6 H6 126.3 . . ?
Fe1 C6 H6 126.6 . . ?
C8 C7 C6 108.4(3) . . ?
C8 C7 Fe1 69.58(17) . . ?
C6 C7 Fe1 70.29(15) . . ?
C8 C7 H7 125.8 . . ?
C6 C7 H7 125.8 . . ?
Fe1 C7 H7 125.9 . . ?
C7 C8 C9 108.0(3) . . ?
C7 C8 Fe1 70.19(16) . . ?
C9 C8 Fe1 69.77(15) . . ?
C7 C8 H8 126.0 . . ?
C9 C8 H8 126.0 . . ?
Fe1 C8 H8 125.6 . . ?
C10 C9 C8 108.0(3) . . ?
C10 C9 Fe1 70.17(15) . . ?
C8 C9 Fe1 69.46(15) . . ?
C10 C9 H9 126.0 . . ?
C8 C9 H9 126.0 . . ?
Fe1 C9 H9 125.9 . . ?
C9 C10 C6 108.1(2) . . ?
C9 C10 Fe1 69.62(15) . . ?
C6 C10 Fe1 70.09(15) . . ?
C9 C10 H10 125.9 . . ?
C6 C10 H10 125.9 . . ?
Fe1 C10 H10 125.9 . . ?
O1 C11 C1 127.6(2) . . ?
O1 C11 P1 124.4(2) . . ?
C1 C11 P1 107.97(16) . . ?
C13 C12 C17 119.4(2) . . ?
C13 C12 P1 123.85(18) . . ?
C17 C12 P1 116.7(2) . . ?
C12 C13 C14 120.2(2) . . ?
C12 C13 H13 119.9 . . ?
C14 C13 H13 119.9 . . ?
C15 C14 C13 120.2(3) . . ?
C15 C14 H14 119.9 . . ?
C13 C14 H14 119.9 . . ?
C14 C15 C16 120.2(2) . . ?
C14 C15 H15 119.9 . . ?
C16 C15 H15 119.9 . . ?
C15 C16 C17 120.3(3) . . ?
C15 C16 H16 119.9 . . ?
C17 C16 H16 119.9 . . ?
C16 C17 C12 119.7(3) . . ?
C16 C17 H17 120.1 . . ?
C12 C17 H17 120.1 . . ?
C19 C18 C23 119.5(2) . . ?
C19 C18 P1 119.8(2) . . ?
C23 C18 P1 120.71(19) . . ?
C18 C19 C20 119.5(3) . . ?
C18 C19 H19 120.2 . . ?
C20 C19 H19 120.2 . . ?
C21 C20 C19 120.7(3) . . ?
C21 C20 H20 119.6 . . ?
C19 C20 H20 119.6 . . ?
C20 C21 C22 120.2(3) . . ?
C20 C21 H21 119.9 . . ?
C22 C21 H21 119.9 . . ?
C21 C22 C23 120.0(3) . . ?
C21 C22 H22 120.0 . . ?
C23 C22 H22 120.0 . . ?
C22 C23 C18 120.1(3) . . ?
C22 C23 H23 120.0 . . ?
C18 C23 H23 120.0 . . ?
N2 C31 N1 107.3(2) . . ?
N2 C31 Pd1 121.08(18) . . ?
N1 C31 Pd1 131.39(18) . . ?
N1 C32 C33 101.6(2) . . ?
N1 C32 H32A 111.5 . . ?
C33 C32 H32A 111.5 . . ?
N1 C32 H32B 111.5 . . ?
C33 C32 H32B 111.5 . . ?
H32A C32 H32B 109.3 . . ?
N2 C33 C32 101.8(2) . . ?
N2 C33 H33A 111.4 . . ?
C32 C33 H33A 111.4 . . ?
N2 C33 H33B 111.4 . . ?
C32 C33 H33B 111.4 . . ?
H33A C33 H33B 109.3 . . ?
C35 C34 C39 121.6(2) . . ?
C35 C34 N1 118.5(3) . . ?
C39 C34 N1 119.7(2) . . ?
C34 C35 C36 117.6(3) . . ?
C34 C35 C40 123.1(3) . . ?
C36 C35 C40 119.2(3) . . ?
C37 C36 C35 122.2(3) . . ?
C37 C36 H36 118.9 . . ?
C35 C36 H36 118.9 . . ?
C38 C37 C36 118.3(3) . . ?
C38 C37 C41 120.9(3) . . ?
C36 C37 C41 120.7(3) . . ?
C37 C38 C39 122.0(3) . . ?
C37 C38 H38 119.0 . . ?
C39 C38 H38 119.0 . . ?
C38 C39 C34 117.9(3) . . ?
C38 C39 C42 120.1(3) . . ?
C34 C39 C42 121.8(2) . . ?
C35 C40 H40A 109.5 . . ?
C35 C40 H40B 109.5 . . ?
H40A C40 H40B 109.5 . . ?
C35 C40 H40C 109.5 . . ?
H40A C40 H40C 109.5 . . ?
H40B C40 H40C 109.5 . . ?
C37 C41 H41A 109.5 . . ?
C37 C41 H41B 109.5 . . ?
H41A C41 H41B 109.5 . . ?
C37 C41 H41C 109.5 . . ?
H41A C41 H41C 109.5 . . ?
H41B C41 H41C 109.5 . . ?
C39 C42 H42A 109.5 . . ?
C39 C42 H42B 109.5 . . ?
H42A C42 H42B 109.5 . . ?
C39 C42 H42C 109.5 . . ?
H42A C42 H42C 109.5 . . ?
H42B C42 H42C 109.5 . . ?
C48 C43 C44 121.7(2) . . ?
C48 C43 N2 118.2(2) . . ?
C44 C43 N2 119.6(2) . . ?
C45 C44 C43 118.1(2) . . ?
C45 C44 C49 119.7(2) . . ?
C43 C44 C49 122.1(2) . . ?
C44 C45 C46 121.5(2) . . ?
C44 C45 H45 119.2 . . ?
C46 C45 H45 119.2 . . ?
C45 C46 C47 118.9(2) . . ?
C45 C46 C50 120.5(2) . . ?
C47 C46 C50 120.7(2) . . ?
C48 C47 C46 121.4(2) . . ?
C48 C47 H47 119.3 . . ?
C46 C47 H47 119.3 . . ?
C47 C48 C43 118.4(2) . . ?
C47 C48 C51 120.5(2) . . ?
C43 C48 C51 121.1(2) . . ?
C44 C49 H49A 109.5 . . ?
C44 C49 H49B 109.5 . . ?
H49A C49 H49B 109.5 . . ?
C44 C49 H49C 109.5 . . ?
H49A C49 H49C 109.5 . . ?
H49B C49 H49C 109.5 . . ?
C46 C50 H50A 109.5 . . ?
C46 C50 H50B 109.5 . . ?
H50A C50 H50B 109.5 . . ?
C46 C50 H50C 109.5 . . ?
H50A C50 H50C 109.5 . . ?
H50B C50 H50C 109.5 . . ?
C48 C51 H51A 109.5 . . ?
C48 C51 H51B 109.5 . . ?
H51A C51 H51B 109.5 . . ?
C48 C51 H51C 109.5 . . ?
H51A C51 H51C 109.5 . . ?
H51B C51 H51C 109.5 . . ?
C4T C1T C5T 108.8(15) 3_766 3_766 ?
C4T C1T C3T 82.0(12) 3_766 3_766 ?
C5T C1T C3T 168.1(10) 3_766 3_766 ?
C4T C1T C2T 132.7(14) 3_766 . ?
C5T C1T C2T 23.9(6) 3_766 . ?
C3T C1T C2T 145.0(5) 3_766 . ?
C4T C1T C6T 107.1(14) 3_766 . ?
C5T C1T C6T 143.8(6) 3_766 . ?
C3T C1T C6T 25.1(5) 3_766 . ?
C2T C1T C6T 120.0 . . ?
C4T C1T C7T 16.0(11) 3_766 . ?
C5T C1T C7T 93.4(6) 3_766 . ?
C3T C1T C7T 97.6(5) 3_766 . ?
C2T C1T C7T 117.3(5) . . ?
C6T C1T C7T 122.7(5) . . ?
C4T C1T C6T 156.8(16) 3_766 3_766 ?
C5T C1T C6T 48.4(4) 3_766 3_766 ?
C3T C1T C6T 120.4(6) 3_766 3_766 ?
C2T C1T C6T 24.6(4) . 3_766 ?
C6T C1T C6T 95.4(4) . 3_766 ?
C7T C1T C6T 141.8(6) . 3_766 ?
C4T C1T C2T 125.3(15) 3_766 3_766 ?
C5T C1T C2T 125.3(6) 3_766 3_766 ?
C3T C1T C2T 43.4(3) 3_766 3_766 ?
C2T C1T C2T 101.6(3) . 3_766 ?
C6T C1T C2T 18.5(3) . 3_766 ?
C7T C1T C2T 141.1(5) . 3_766 ?
C6T C1T C2T 77.0(3) 3_766 3_766 ?
C5T C2T C6T 156.6(19) 3_766 3_766 ?
C5T C2T C3T 166.4(12) 3_766 . ?
C6T C2T C3T 9.8(8) 3_766 . ?
C5T C2T C1T 47.3(11) 3_766 . ?
C6T C2T C1T 110.7(7) 3_766 . ?
C3T C2T C1T 120.0 . . ?
C5T C2T C4T 33.6(8) 3_766 3_766 ?
C6T C2T C4T 124.2(10) 3_766 3_766 ?
C3T C2T C4T 133.6(4) . 3_766 ?
C1T C2T C4T 13.7(4) . 3_766 ?
C5T C2T C1T 125.3(13) 3_766 3_766 ?
C6T C2T C1T 32.3(5) 3_766 3_766 ?
C3T C2T C1T 41.6(2) . 3_766 ?
C1T C2T C1T 78.4(3) . 3_766 ?
C4T C2T C1T 92.0(5) 3_766 3_766 ?
C5T C2T H2T 72.9 3_766 . ?
C6T C2T H2T 129.2 3_766 . ?
C3T C2T H2T 120.0 . . ?
C1T C2T H2T 120.0 . . ?
C4T C2T H2T 106.4 3_766 . ?
C1T C2T H2T 161.5 3_766 . ?
C6T C3T C1T 81.9(11) 3_766 3_766 ?
C6T C3T C2T 13.6(12) 3_766 . ?
C1T C3T C2T 95.0(3) 3_766 . ?
C6T C3T C4T 107.1(12) 3_766 . ?
C1T C3T C4T 25.1(3) 3_766 . ?
C2T C3T C4T 120.0 . . ?
C6T C3T C5T 9.5(10) 3_766 3_766 ?
C1T C3T C5T 91.1(5) 3_766 3_766 ?
C2T C3T C5T 4.1(4) . 3_766 ?
C4T C3T C5T 116.1(4) . 3_766 ?
C6T C3T H3T 132.7 3_766 . ?
C1T C3T H3T 145.0 3_766 . ?
C2T C3T H3T 120.0 . . ?
C4T C3T H3T 120.0 . . ?
C5T C3T H3T 123.8 3_766 . ?
C1T C4T C7T 154.4(16) 3_766 3_766 ?
C1T C4T C5T 47.3(11) 3_766 . ?
C7T C4T C5T 107.9(8) 3_766 . ?
C1T C4T C3T 72.9(11) 3_766 . ?
C7T C4T C3T 132.1(8) 3_766 . ?
C5T C4T C3T 120.0 . . ?
C1T C4T C6T 52.9(9) 3_766 3_766 ?
C7T C4T C6T 151.9(9) 3_766 3_766 ?
C5T C4T C6T 100.1(3) . 3_766 ?
C3T C4T C6T 20.0(3) . 3_766 ?
C1T C4T C2T 33.6(8) 3_766 3_766 ?
C7T C4T C2T 121.5(9) 3_766 3_766 ?
C5T C4T C2T 13.7(3) . 3_766 ?
C3T C4T C2T 106.4(3) . 3_766 ?
C6T C4T C2T 86.4(4) 3_766 3_766 ?
C1T C4T H4T 166.6 3_766 . ?
C7T C4T H4T 12.4 3_766 . ?
C5T C4T H4T 120.2 . . ?
C3T C4T H4T 119.8 . . ?
C6T C4T H4T 139.7 3_766 . ?
C2T C4T H4T 133.8 3_766 . ?
C2T C5T C1T 108.8(13) 3_766 3_766 ?
C2T C5T C4T 132.7(11) 3_766 . ?
C1T C5T C4T 23.9(4) 3_766 . ?
C2T C5T C6T 13.6(11) 3_766 . ?
C1T C5T C6T 96.2(4) 3_766 . ?
C4T C5T C6T 120.0 . . ?
C2T C5T C7T 161.1(14) 3_766 3_766 ?
C1T C5T C7T 52.7(5) 3_766 3_766 ?
C4T C5T C7T 28.8(4) . 3_766 ?
C6T C5T C7T 148.8(4) . 3_766 ?
C2T C5T C3T 9.5(8) 3_766 3_766 ?
C1T C5T C3T 100.0(7) 3_766 3_766 ?
C4T C5T C3T 123.8(4) . 3_766 ?
C6T C5T C3T 4.1(4) . 3_766 ?
C7T C5T C3T 152.6(5) 3_766 3_766 ?
C2T C5T H5T 107.1 3_766 . ?
C1T C5T H5T 143.8 3_766 . ?
C4T C5T H5T 120.0 . . ?
C6T C5T H5T 120.0 . . ?
C7T C5T H5T 91.2 3_766 . ?
C3T C5T H5T 116.1 3_766 . ?
C3T C6T C2T 156.6(19) 3_766 3_766 ?
C3T C6T C5T 166.4(13) 3_766 . ?
C2T C6T C5T 9.8(8) 3_766 . ?
C3T C6T C1T 72.9(13) 3_766 . ?
C2T C6T C1T 129.2(8) 3_766 . ?
C5T C6T C1T 120.0 . . ?
C3T C6T C4T 52.9(10) 3_766 3_766 ?
C2T C6T C4T 148.9(11) 3_766 3_766 ?
C5T C6T C4T 139.9(4) . 3_766 ?
C1T C6T C4T 20.0(4) . 3_766 ?
C3T C6T C1T 156.8(16) 3_766 3_766 ?
C2T C6T C1T 44.7(6) 3_766 3_766 ?
C5T C6T C1T 35.5(3) . 3_766 ?
C1T C6T C1T 84.6(3) . 3_766 ?
C4T C6T C1T 104.5(6) 3_766 3_766 ?
C3T C6T H6T 47.3 3_766 . ?
C2T C6T H6T 110.7 3_766 . ?
C5T C6T H6T 120.0 . . ?
C1T C6T H6T 120.0 . . ?
C4T C6T H6T 100.0 3_766 . ?
C1T C6T H6T 155.4 3_766 . ?
C4T C7T C1T 9.6(7) 3_766 . ?
C4T C7T C5T 43.3(5) 3_766 3_766 ?
C1T C7T C5T 33.9(4) . 3_766 ?
C4T C7T H7T1 109.9 3_766 . ?
C1T C7T H7T1 101.3 . . ?
C5T C7T H7T1 76.0 3_766 . ?
C4T C7T H7T2 109.4 3_766 . ?
C1T C7T H7T2 109.5 . . ?
C5T C7T H7T2 97.2 3_766 . ?
H7T1 C7T H7T2 109.5 . . ?
C4T C7T H7T3 109.2 3_766 . ?
C1T C7T H7T3 117.3 . . ?
C5T C7T H7T3 148.1 3_766 . ?
H7T1 C7T H7T3 109.4 . . ?
H7T2 C7T H7T3 109.5 . . ?

loop_
_geom_bond_atom_site_label_1
_geom_bond_atom_site_label_2
_geom_bond_distance
_geom_bond_site_symmetry_2
_geom_bond_publ_flag
Pd1 C2 2.009(2) . ?
Pd1 C31 2.080(2) . ?
Pd1 P1 2.2619(6) . ?
Pd1 Cl1 2.3902(7) . ?
Fe1 C1 2.029(2) . ?
Fe1 C5 2.033(2) . ?
Fe1 C8 2.040(3) . ?
Fe1 C9 2.044(3) . ?
Fe1 C7 2.047(3) . ?
Fe1 C4 2.048(3) . ?
Fe1 C10 2.051(3) . ?
Fe1 C3 2.059(2) . ?
Fe1 C6 2.060(3) . ?
Fe1 C2 2.078(2) . ?
P1 C12 1.811(2) . ?
P1 C18 1.816(3) . ?
P1 C11 1.887(2) . ?
O1 C11 1.220(3) . ?
N1 C31 1.342(3) . ?
N1 C34 1.439(3) . ?
N1 C32 1.485(3) . ?
N2 C31 1.337(3) . ?
N2 C43 1.439(3) . ?
N2 C33 1.482(3) . ?
C1 C5 1.435(4) . ?
C1 C11 1.444(4) . ?
C1 C2 1.460(3) . ?
C2 C3 1.420(4) . ?
C3 C4 1.430(3) . ?
C3 H3 0.9500 . ?
C4 C5 1.415(4) . ?
C4 H4 0.9500 . ?
C5 H5 0.9500 . ?
C6 C7 1.418(4) . ?
C6 C10 1.423(4) . ?
C6 H6 0.9500 . ?
C7 C8 1.406(5) . ?
C7 H7 0.9500 . ?
C8 C9 1.422(4) . ?
C8 H8 0.9500 . ?
C9 C10 1.407(4) . ?
C9 H9 0.9500 . ?
C10 H10 0.9500 . ?
C12 C13 1.385(4) . ?
C12 C17 1.405(3) . ?
C13 C14 1.388(3) . ?
C13 H13 0.9500 . ?
C14 C15 1.380(4) . ?
C14 H14 0.9500 . ?
C15 C16 1.381(4) . ?
C15 H15 0.9500 . ?
C16 C17 1.383(4) . ?
C16 H16 0.9500 . ?
C17 H17 0.9500 . ?
C18 C19 1.388(3) . ?
C18 C23 1.397(4) . ?
C19 C20 1.393(4) . ?
C19 H19 0.9500 . ?
C20 C21 1.373(5) . ?
C20 H20 0.9500 . ?
C21 C22 1.376(5) . ?
C21 H21 0.9500 . ?
C22 C23 1.390(4) . ?
C22 H22 0.9500 . ?
C23 H23 0.9500 . ?
C32 C33 1.513(4) . ?
C32 H32A 0.9900 . ?
C32 H32B 0.9900 . ?
C33 H33A 0.9900 . ?
C33 H33B 0.9900 . ?
C34 C35 1.396(4) . ?
C34 C39 1.400(4) . ?
C35 C36 1.401(4) . ?
C35 C40 1.508(4) . ?
C36 C37 1.386(4) . ?
C36 H36 0.9500 . ?
C37 C38 1.379(4) . ?
C37 C41 1.515(4) . ?
C38 C39 1.399(4) . ?
C38 H38 0.9500 . ?
C39 C42 1.499(4) . ?
C40 H40A 0.9800 . ?
C40 H40B 0.9800 . ?
C40 H40C 0.9800 . ?
C41 H41A 0.9800 . ?
C41 H41B 0.9800 . ?
C41 H41C 0.9800 . ?
C42 H42A 0.9800 . ?
C42 H42B 0.9800 . ?
C42 H42C 0.9800 . ?
C43 C48 1.397(4) . ?
C43 C44 1.399(3) . ?
C44 C45 1.392(4) . ?
C44 C49 1.508(4) . ?
C45 C46 1.393(4) . ?
C45 H45 0.9500 . ?
C46 C47 1.394(4) . ?
C46 C50 1.509(4) . ?
C47 C48 1.389(3) . ?
C47 H47 0.9500 . ?
C48 C51 1.513(3) . ?
C49 H49A 0.9800 . ?
C49 H49B 0.9800 . ?
C49 H49C 0.9800 . ?
C50 H50A 0.9800 . ?
C50 H50B 0.9800 . ?
C50 H50C 0.9800 . ?
C51 H51A 0.9800 . ?
C51 H51B 0.9800 . ?
C51 H51C 0.9800 . ?
C1T C4T 0.596(8) 3_766 ?
C1T C5T 1.078(13) 3_766 ?
C1T C3T 1.342(13) 3_766 ?
C1T C2T 1.3900 . ?
C1T C6T 1.3900 . ?
C1T C7T 1.537(9) . ?
C1T C6T 1.849(9) 3_766 ?
C1T C2T 2.014(11) 3_766 ?
C2T C5T 0.596(11) 3_766 ?
C2T C6T 0.823(12) 3_766 ?
C2T C3T 1.3900 . ?
C2T C4T 1.847(11) 3_766 ?
C2T C1T 2.014(10) 3_766 ?
C2T H2T 0.9500 . ?
C3T C6T 0.596(10) 3_766 ?
C3T C1T 1.342(11) 3_766 ?
C3T C4T 1.3900 . ?
C3T C5T 1.974(11) 3_766 ?
C3T H3T 0.9500 . ?
C4T C1T 0.596(8) 3_766 ?
C4T C7T 0.978(9) 3_766 ?
C4T C5T 1.3900 . ?
C4T C6T 1.665(13) 3_766 ?
C4T C2T 1.847(11) 3_766 ?
C4T H4T 0.9500 . ?
C5T C2T 0.596(11) 3_766 ?
C5T C1T 1.078(11) 3_766 ?
C5T C6T 1.3900 . ?
C5T C7T 1.930(11) 3_766 ?
C5T C3T 1.974(11) 3_766 ?
C5T H5T 0.9500 . ?
C6T C3T 0.596(10) 3_766 ?
C6T C2T 0.823(11) 3_766 ?
C6T C4T 1.665(12) 3_766 ?
C6T C1T 1.849(8) 3_766 ?
C6T H6T 0.9500 . ?
C7T C4T 0.978(9) 3_766 ?
C7T C5T 1.930(10) 3_766 ?
C7T H7T1 0.9800 . ?
C7T H7T2 0.9800 . ?
C7T H7T3 0.9800 . ?
